data_7153756
loop_
_publ_author_name
'Ye, Xincui'
'Sun, Xianwei'
'Huang, Zhenggang'
'Yang, Na'
'Su, Zhishan'
'Hu, Changwei'
'Song, Zhenlei'

_publ_section_title
;
 Regioselective 1,4- over 1,2-addition of 3,3-bis(silyl) allyloxy lithium
 to enals, enones and enoates. The remarkable \a-effect of silicon.
;
_journal_issue 19
_journal_name_full 'Organic &amp; biomolecular chemistry'
_journal_page_first 3021
_journal_page_last 3025
_journal_paper_doi 10.1039/c4ob00139g
_journal_volume 12
_journal_year 2014
_chemical_formula_moiety 'C38 H48 N4 O12 Si2'
_chemical_formula_sum 'C38 H48 N4 O12 Si2'
_chemical_formula_weight 808.98
_chemical_name_systematic
;
 ? 
;
_space_group_crystal_system triclinic
_space_group_IT_number 2
_space_group_name_Hall '-P 1'
_space_group_name_H-M_alt 'P -1'
_symmetry_space_group_name_Hall '-P 1'
_symmetry_space_group_name_H-M 'P -1'
_atom_sites_solution_hydrogens geom
_atom_sites_solution_primary iterative
_atom_sites_solution_secondary difmap
_audit_creation_date 2013-09-04
_audit_creation_method
;
  Olex2 1.2
  (compiled Apr 23 2013 17:54:37, GUI svn.r4466)
;
_cell_angle_alpha 83.291(8)
_cell_angle_beta 72.695(9)
_cell_angle_gamma 73.531(9)
_cell_formula_units_Z 2
_cell_length_a 10.9442(10)
_cell_length_b 12.2254(12)
_cell_length_c 17.0170(17)
_cell_measurement_reflns_used 3708
_cell_measurement_temperature 293(2)
_cell_measurement_theta_max 25.9350
_cell_measurement_theta_min 3.4300
_cell_volume 2083.3(4)
_computing_cell_refinement
;
CrysAlisPro, Agilent Technologies,
Version 1.171.36.28 (release 01-02-2013 CrysAlis171 .NET)
(compiled Feb  1 2013,16:14:44)
;
_computing_data_collection
;
CrysAlisPro, Agilent Technologies,
Version 1.171.36.28 (release 01-02-2013 CrysAlis171 .NET)
(compiled Feb  1 2013,16:14:44)
;
_computing_data_reduction
;
CrysAlisPro, Agilent Technologies,
Version 1.171.36.28 (release 01-02-2013 CrysAlis171 .NET)
(compiled Feb  1 2013,16:14:44)
;
_computing_molecular_graphics
;
O. V. Dolomanov, L. J. Bourhis, R. J. Gildea, J. A. K. Howard and H. Puschmann,
OLEX2: a complete structure solution, refinement and analysis program.
J. Appl. Cryst. (2009). 42, 339-341.
;
_computing_publication_material
;
O. V. Dolomanov, L. J. Bourhis, R. J. Gildea, J. A. K. Howard and H. Puschmann,
OLEX2: a complete structure solution, refinement and analysis program.
J. Appl. Cryst. (2009). 42, 339-341.
;
_computing_structure_refinement
;
SHELXL, G.M. Sheldrick, Acta Cryst.
(2008). A64, 112-122
;
_computing_structure_solution 'SUPERFLIP, J. Appl. Cryst. (2007) 40, 786-790'
_diffrn_ambient_temperature 293(2)
_diffrn_detector_area_resol_mean 16.0733
_diffrn_measured_fraction_theta_full 0.9975
_diffrn_measured_fraction_theta_max 0.8780
_diffrn_measurement_details
;
  1 omega -103.00  -55.00   1.5000   20.0000
omega____ theta____ kappa____ phi______ frames
    -      -19.3700  178.0000   30.0000 32

  2 omega  -70.00  -43.00   1.5000   20.0000
omega____ theta____ kappa____ phi______ frames
    -      -19.3700  -38.0000  120.0000 18

  3 omega  -19.00   27.50   1.5000   20.0000
omega____ theta____ kappa____ phi______ frames
    -      -19.3700  -99.0000 -120.0000 31

  4 omega   75.00  105.00   1.5000   20.0000
omega____ theta____ kappa____ phi______ frames
    -       22.6512  178.0000   90.0000 20

  5 omega   47.00   90.50   1.5000   20.0000
omega____ theta____ kappa____ phi______ frames
    -       22.6512  178.0000  -90.0000 29

  6 omega  -30.00   40.50   1.5000   20.0000
omega____ theta____ kappa____ phi______ frames
    -       22.6512  -57.0000 -150.0000 47

  7 omega   14.00   93.50   1.5000   20.0000
omega____ theta____ kappa____ phi______ frames
    -       22.6512   57.0000   90.0000 53

  8 omega  -49.00   71.00   1.5000   20.0000
omega____ theta____ kappa____ phi______ frames
    -       22.6512  -19.0000  -90.0000 80
;
_diffrn_measurement_device_type 'SuperNova, Dual, Cu at zero, Eos'
_diffrn_measurement_method '\w scans'
_diffrn_orient_matrix_UB_11 -0.0001942000
_diffrn_orient_matrix_UB_12 0.0497795000
_diffrn_orient_matrix_UB_13 -0.0260058000
_diffrn_orient_matrix_UB_21 -0.0363734000
_diffrn_orient_matrix_UB_22 0.0343709000
_diffrn_orient_matrix_UB_23 0.0344798000
_diffrn_orient_matrix_UB_31 0.0602133000
_diffrn_orient_matrix_UB_32 0.0023693000
_diffrn_orient_matrix_UB_33 0.0065787000
_diffrn_radiation_monochromator mirror
_diffrn_radiation_type 'Mo K\a'
_diffrn_radiation_wavelength 0.7107
_diffrn_reflns_av_R_equivalents 0.0723
_diffrn_reflns_av_unetI/netI 0.1394
_diffrn_reflns_limit_h_max 13
_diffrn_reflns_limit_h_min -13
_diffrn_reflns_limit_k_max 15
_diffrn_reflns_limit_k_min -15
_diffrn_reflns_limit_l_max 20
_diffrn_reflns_limit_l_min -21
_diffrn_reflns_number 15746
_diffrn_reflns_theta_full 25.50
_diffrn_reflns_theta_max 26.02
_diffrn_reflns_theta_min 2.99
_diffrn_source 'SuperNova (Mo) X-ray Source'
_exptl_absorpt_coefficient_mu 0.149
_exptl_absorpt_correction_T_max 1.00000
_exptl_absorpt_correction_T_min 0.79778
_exptl_absorpt_correction_type multi-scan
_exptl_absorpt_process_details
;
CrysAlisPro, Agilent Technologies,
Version 1.171.36.28 (release 01-02-2013 CrysAlis171 .NET)
(compiled Feb  1 2013,16:14:44)
Empirical absorption correction using spherical harmonics,
 implemented in SCALE3 ABSPACK scaling algorithm.
;
_exptl_crystal_colour 'clear light colourless'
_exptl_crystal_density_diffrn 1.290
_exptl_crystal_density_method 'not measured'
_exptl_crystal_description block
_exptl_crystal_F_000 856
_exptl_crystal_size_max 0.4100
_exptl_crystal_size_mid 0.1700
_exptl_crystal_size_min 0.1400
_refine_diff_density_max 0.550
_refine_diff_density_min -0.370
_refine_diff_density_rms 0.051
_refine_ls_extinction_method none
_refine_ls_goodness_of_fit_ref 0.943
_refine_ls_hydrogen_treatment mixed
_refine_ls_matrix_type full
_refine_ls_number_parameters 511
_refine_ls_number_reflns 8178
_refine_ls_number_restraints 90
_refine_ls_restrained_S_all 0.958
_refine_ls_R_factor_all 0.1519
_refine_ls_R_factor_gt 0.0709
_refine_ls_shift/su_max 0.000
_refine_ls_shift/su_mean 0.000
_refine_ls_structure_factor_coef Fsqd
_refine_ls_weighting_details 'calc w=1/[\s^2^(Fo^2^)+(0.0514P)^2^+0.0000P] where P=(Fo^2^+2Fc^2^)/3'
_refine_ls_weighting_scheme calc
_refine_ls_wR_factor_gt 0.1429
_refine_ls_wR_factor_ref 0.1871
_reflns_number_gt 3559
_reflns_number_total 8178
_reflns_threshold_expression >2sigma(I)
_cod_data_source_file c4ob00139g2.cif
_cod_data_source_block songzhl0903
_cod_original_cell_volume 2083.3(3)
_cod_database_code 7153756
_reflns_odcompleteness_completeness 99.75
_reflns_odcompleteness_iscentric 1
_reflns_odcompleteness_theta 26.32
_olex2_refinement_description
;
1. Fixed Uiso
 At 1.2 times of:
  All C(H) groups, All C(H,H) groups
 At 1.5 times of:
  All C(H,H,H) groups
2. Uiso/Uaniso restraints and constraints
Uanis(C38) \\sim Ueq, Uanis(C37) \\sim Ueq, Uanis(C33) \\sim Ueq, Uanis(C34) \\sim Ueq, Uanis(C36) \\sim Ueq, Uanis(C35) \\sim Ueq, Uanis(C30) \\sim Ueq, Uanis(C29) \\sim Ueq, Uanis(C27) \\sim Ueq, Uanis(C28) \\sim Ueq, Uanis(C12) \\sim Ueq, Uanis(C11) \\sim Ueq, Uanis(C10) \\sim Ueq, Uanis(C9) \\sim Ueq, Uanis(C8) \\sim Ueq: with sigma of 0.01 and sigma for terminal atoms of 0.02
3.a Ternary CH refined with riding coordinates:
 C3(H3), C4(H4)
3.b Secondary CH2 refined with riding coordinates:
 C5(H5A,H5B), C6(H6A,H6B), C27(H27A,H27B), C29(H29A,H29B), C31(H31A,H31B),
 C33(H33A,H33B), C35(H35A,H35B), C37(H37A,H37B)
3.c Aromatic/amide H refined with riding coordinates:
 C2(H2), C8(H8), C9(H9), C10(H10), C11(H11), C12(H12), C15(H15), C17(H17),
 C19(H19), C22(H22), C24(H24), C26(H26)
3.d Idealised Me refined as rotating group:
 C28(H28A,H28B,H28C), C30(H30A,H30B,H30C), C32(H32A,H32B,H32C), C34(H34A,H34B,
 H34C), C36(H36A,H36B,H36C), C38(H38A,H38B,H38C)
;

loop_
_space_group_symop_id
_space_group_symop_operation_xyz
1 'x, y, z'
2 '-x, -y, -z'

loop_
_atom_site_label
_atom_site_type_symbol
_atom_site_fract_x
_atom_site_fract_y
_atom_site_fract_z
_atom_site_U_iso_or_equiv
_atom_site_adp_type
_atom_site_occupancy
_atom_site_symmetry_multiplicity
_atom_site_calc_flag
_atom_site_refinement_flags
Si1 Si 0.36288(12) 0.44319(10) 0.26772(7) 0.0486(3) Uani 1 1 d .
Si2 Si 0.38760(12) 0.25204(10) 0.42085(7) 0.0491(3) Uani 1 1 d .
O1 O 0.4050(2) 0.0403(2) 0.23939(15) 0.0434(7) Uani 1 1 d .
O2 O 0.4426(3) -0.0902(3) 0.34028(17) 0.0705(9) Uani 1 1 d .
O3 O 0.8982(4) -0.3452(4) 0.2655(3) 0.1261(18) Uani 1 1 d .
O4 O 1.0104(3) -0.3645(3) 0.1386(2) 0.0844(11) Uani 1 1 d .
O5 O 0.7792(4) -0.2272(3) -0.0703(2) 0.0894(12) Uani 1 1 d .
O6 O 0.5732(4) -0.1341(3) -0.03470(19) 0.0797(11) Uani 1 1 d .
O7 O -0.0150(3) 0.0517(2) 0.21507(19) 0.0636(9) Uani 1 1 d .
O8 O -0.0535(3) -0.0820(3) 0.1537(2) 0.0802(11) Uani 1 1 d .
O9 O -0.0942(4) 0.4403(3) 0.1113(3) 0.1287(19) Uani 1 1 d .
O10 O -0.2066(4) 0.4966(3) 0.0241(3) 0.1006(13) Uani 1 1 d .
O11 O -0.3263(4) 0.2232(3) -0.1009(2) 0.0962(13) Uani 1 1 d .
O12 O -0.2645(3) 0.0447(3) -0.0687(2) 0.0816(11) Uani 1 1 d .
N1 N 0.9090(4) -0.3276(4) 0.1927(3) 0.0709(12) Uani 1 1 d .
N2 N 0.6781(4) -0.1811(3) -0.0195(2) 0.0635(10) Uani 1 1 d .
N3 N -0.1496(4) 0.4230(4) 0.0642(3) 0.0769(13) Uani 1 1 d .
N4 N -0.2734(4) 0.1453(4) -0.0615(3) 0.0682(11) Uani 1 1 d .
C1 C 0.3530(3) 0.2986(3) 0.3175(2) 0.0379(9) Uani 1 1 d .
C2 C 0.3156(3) 0.2332(3) 0.2757(2) 0.0394(9) Uani 1 1 d .
H2 H 0.3017 0.2651 0.2257 0.047 Uiso 1 1 calc R
C3 C 0.2930(4) 0.1169(3) 0.2969(2) 0.0393(9) Uani 1 1 d .
H3 H 0.2926 0.0944 0.3541 0.047 Uiso 1 1 calc R
C4 C 0.1651(4) 0.1086(3) 0.2807(2) 0.0409(9) Uani 1 1 d .
H4 H 0.1678 0.1387 0.2244 0.049 Uiso 1 1 calc R
C5 C 0.1578(4) -0.0152(3) 0.2837(3) 0.0516(11) Uani 1 1 d .
H5A H 0.2284 -0.0549 0.2387 0.062 Uiso 1 1 calc R
H5B H 0.1736 -0.0521 0.3348 0.062 Uiso 1 1 calc R
C6 C 0.0278(4) -0.0281(4) 0.2781(3) 0.0618(13) Uani 1 1 d .
H6A H 0.0383 -0.1056 0.2643 0.074 Uiso 1 1 calc R
H6B H -0.0384 -0.0127 0.3308 0.074 Uiso 1 1 calc R
C7 C 0.0450(4) 0.1846(4) 0.3373(3) 0.0500(11) Uani 1 1 d .
C8 C -0.0120(5) 0.1493(5) 0.4164(3) 0.0695(14) Uani 1 1 d U
H8 H 0.0254 0.0773 0.4362 0.083 Uiso 1 1 calc R
C9 C -0.1254(6) 0.2204(6) 0.4675(4) 0.100(2) Uani 1 1 d U
H9 H -0.1634 0.1956 0.5206 0.120 Uiso 1 1 calc R
C10 C -0.1789(6) 0.3258(6) 0.4381(5) 0.101(2) Uani 1 1 d U
H10 H -0.2542 0.3726 0.4719 0.121 Uiso 1 1 calc R
C11 C -0.1258(6) 0.3644(5) 0.3615(4) 0.0940(19) Uani 1 1 d U
H11 H -0.1633 0.4372 0.3430 0.113 Uiso 1 1 calc R
C12 C -0.0133(5) 0.2930(4) 0.3102(3) 0.0669(13) Uani 1 1 d U
H12 H 0.0229 0.3189 0.2571 0.080 Uiso 1 1 calc R
C13 C 0.4694(4) -0.0580(4) 0.2694(3) 0.0487(10) Uani 1 1 d .
C14 C 0.5808(4) -0.1228(3) 0.2034(2) 0.0428(10) Uani 1 1 d .
C15 C 0.6884(4) -0.1942(3) 0.2272(2) 0.0478(10) Uani 1 1 d .
H15 H 0.6900 -0.1998 0.2818 0.057 Uiso 1 1 calc R
C16 C 0.7921(4) -0.2562(3) 0.1682(3) 0.0465(10) Uani 1 1 d .
C17 C 0.7924(4) -0.2524(3) 0.0869(3) 0.0527(11) Uani 1 1 d .
H17 H 0.8638 -0.2947 0.0476 0.063 Uiso 1 1 calc R
C18 C 0.6827(4) -0.1835(3) 0.0666(2) 0.0441(10) Uani 1 1 d .
C19 C 0.5782(4) -0.1166(3) 0.1221(2) 0.0435(10) Uani 1 1 d .
H19 H 0.5070 -0.0683 0.1056 0.052 Uiso 1 1 calc R
C20 C -0.0579(4) 0.0156(4) 0.1609(3) 0.0546(11) Uani 1 1 d .
C21 C -0.1086(4) 0.1108(4) 0.1060(3) 0.0497(10) Uani 1 1 d .
C22 C -0.1040(4) 0.2218(4) 0.1113(3) 0.0533(11) Uani 1 1 d .
H22 H -0.0666 0.2397 0.1489 0.064 Uiso 1 1 calc R
C23 C -0.1566(4) 0.3055(4) 0.0592(3) 0.0564(11) Uani 1 1 d .
C24 C -0.2124(4) 0.2841(4) 0.0023(3) 0.0545(11) Uani 1 1 d .
H24 H -0.2461 0.3415 -0.0324 0.065 Uiso 1 1 calc R
C25 C -0.2159(4) 0.1727(4) -0.0006(3) 0.0522(11) Uani 1 1 d .
C26 C -0.1651(4) 0.0856(4) 0.0498(2) 0.0519(11) Uani 1 1 d .
H26 H -0.1689 0.0114 0.0461 0.062 Uiso 1 1 calc R
C27 C 0.5345(5) 0.4600(4) 0.2533(3) 0.0797(15) Uani 1 1 d U
H27A H 0.5520 0.4500 0.3067 0.096 Uiso 1 1 calc R
H27B H 0.5981 0.3991 0.2193 0.096 Uiso 1 1 calc R
C28 C 0.5589(6) 0.5724(5) 0.2147(4) 0.128(2) Uani 1 1 d U
H28A H 0.5427 0.5835 0.1615 0.192 Uiso 1 1 calc R
H28B H 0.6491 0.5716 0.2087 0.192 Uiso 1 1 calc R
H28C H 0.5002 0.6334 0.2493 0.192 Uiso 1 1 calc R
C29 C 0.2266(5) 0.5531(4) 0.3333(3) 0.0837(16) Uani 1 1 d U
H29A H 0.1440 0.5338 0.3398 0.100 Uiso 1 1 calc R
H29B H 0.2409 0.5457 0.3875 0.100 Uiso 1 1 calc R
C30 C 0.2078(7) 0.6737(5) 0.3065(4) 0.129(2) Uani 1 1 d U
H30A H 0.1973 0.6832 0.2519 0.194 Uiso 1 1 calc R
H30B H 0.2838 0.6981 0.3066 0.194 Uiso 1 1 calc R
H30C H 0.1300 0.7188 0.3435 0.194 Uiso 1 1 calc R
C31 C 0.3345(4) 0.4608(4) 0.1624(2) 0.0557(11) Uani 1 1 d .
H31A H 0.2539 0.4393 0.1667 0.067 Uiso 1 1 calc R
H31B H 0.3198 0.5410 0.1457 0.067 Uiso 1 1 calc R
C32 C 0.4457(5) 0.3924(4) 0.0945(3) 0.0788(15) Uani 1 1 d .
H32A H 0.4217 0.4074 0.0437 0.118 Uiso 1 1 calc R
H32B H 0.4596 0.3124 0.1091 0.118 Uiso 1 1 calc R
H32C H 0.5258 0.4143 0.0880 0.118 Uiso 1 1 calc R
C33 C 0.5259(5) 0.1209(4) 0.4110(3) 0.0752(15) Uani 1 1 d U
H33A H 0.5553 0.1101 0.4604 0.090 Uiso 1 1 calc R
H33B H 0.4921 0.0565 0.4086 0.090 Uiso 1 1 calc R
C34 C 0.6458(5) 0.1185(5) 0.3369(4) 0.109(2) Uani 1 1 d U
H34A H 0.6201 0.1223 0.2872 0.163 Uiso 1 1 calc R
H34B H 0.7132 0.0490 0.3392 0.163 Uiso 1 1 calc R
H34C H 0.6797 0.1825 0.3377 0.163 Uiso 1 1 calc R
C35 C 0.4363(5) 0.3639(4) 0.4607(3) 0.0643(13) Uani 1 1 d U
H35A H 0.5231 0.3686 0.4262 0.077 Uiso 1 1 calc R
H35B H 0.3740 0.4369 0.4556 0.077 Uiso 1 1 calc R
C36 C 0.4413(5) 0.3445(4) 0.5505(3) 0.0867(17) Uani 1 1 d U
H36A H 0.5004 0.2713 0.5570 0.130 Uiso 1 1 calc R
H36B H 0.3541 0.3469 0.5859 0.130 Uiso 1 1 calc R
H36C H 0.4727 0.4032 0.5648 0.130 Uiso 1 1 calc R
C37 C 0.2371(6) 0.2220(6) 0.5008(3) 0.0959(19) Uani 1 1 d U
H37A H 0.2108 0.1629 0.4817 0.115 Uiso 1 1 calc R
H37B H 0.2602 0.1941 0.5517 0.115 Uiso 1 1 calc R
C38 C 0.1247(7) 0.3252(8) 0.5170(5) 0.178(4) Uani 1 1 d U
H38A H 0.0983 0.3504 0.4675 0.267 Uiso 1 1 calc R
H38B H 0.1512 0.3845 0.5346 0.267 Uiso 1 1 calc R
H38C H 0.0516 0.3079 0.5593 0.267 Uiso 1 1 calc R

loop_
_atom_site_aniso_label
_atom_site_aniso_U_11
_atom_site_aniso_U_22
_atom_site_aniso_U_33
_atom_site_aniso_U_23
_atom_site_aniso_U_13
_atom_site_aniso_U_12
Si1 0.0601(8) 0.0355(7) 0.0492(7) 0.0004(5) -0.0122(6) -0.0149(6)
Si2 0.0590(8) 0.0476(7) 0.0443(7) 0.0012(6) -0.0167(6) -0.0184(6)
O1 0.0499(16) 0.0350(16) 0.0420(15) 0.0012(13) -0.0125(13) -0.0072(13)
O2 0.092(2) 0.053(2) 0.0439(18) 0.0056(16) -0.0127(17) 0.0064(17)
O3 0.079(3) 0.177(5) 0.084(3) 0.020(3) -0.028(2) 0.022(3)
O4 0.050(2) 0.083(3) 0.104(3) -0.002(2) -0.010(2) -0.0041(19)
O5 0.098(3) 0.100(3) 0.051(2) -0.013(2) -0.0002(19) -0.015(2)
O6 0.101(3) 0.075(3) 0.066(2) -0.0056(19) -0.039(2) -0.011(2)
O7 0.082(2) 0.0425(18) 0.085(2) 0.0021(16) -0.0481(19) -0.0210(16)
O8 0.119(3) 0.047(2) 0.100(3) 0.0030(19) -0.058(2) -0.034(2)
O9 0.157(4) 0.056(2) 0.224(5) -0.004(3) -0.120(4) -0.037(3)
O10 0.143(4) 0.041(2) 0.119(3) 0.008(2) -0.050(3) -0.016(2)
O11 0.129(3) 0.095(3) 0.087(3) 0.021(2) -0.064(3) -0.037(2)
O12 0.103(3) 0.078(3) 0.082(3) -0.009(2) -0.041(2) -0.033(2)
N1 0.054(3) 0.064(3) 0.088(3) 0.004(3) -0.021(3) -0.007(2)
N2 0.088(3) 0.051(3) 0.045(2) -0.0012(19) -0.010(2) -0.018(2)
N3 0.082(3) 0.044(3) 0.106(4) -0.010(3) -0.028(3) -0.015(2)
N4 0.072(3) 0.076(3) 0.066(3) -0.003(3) -0.027(2) -0.026(3)
C1 0.0307(19) 0.035(2) 0.043(2) -0.0064(17) -0.0036(16) -0.0067(16)
C2 0.048(2) 0.032(2) 0.036(2) 0.0030(17) -0.0115(17) -0.0077(17)
C3 0.048(2) 0.030(2) 0.039(2) -0.0026(17) -0.0136(18) -0.0069(18)
C4 0.046(2) 0.034(2) 0.040(2) -0.0047(18) -0.0112(18) -0.0062(18)
C5 0.057(3) 0.039(2) 0.064(3) 0.000(2) -0.022(2) -0.017(2)
C6 0.077(3) 0.051(3) 0.071(3) 0.005(2) -0.035(3) -0.025(2)
C7 0.048(3) 0.050(3) 0.056(3) -0.005(2) -0.019(2) -0.014(2)
C8 0.066(3) 0.080(4) 0.058(3) -0.009(3) -0.012(2) -0.015(3)
C9 0.089(4) 0.136(5) 0.077(4) -0.036(4) 0.001(3) -0.043(4)
C10 0.074(4) 0.103(5) 0.122(5) -0.046(4) -0.016(4) -0.013(4)
C11 0.073(4) 0.067(4) 0.136(5) -0.029(4) -0.036(4) 0.007(3)
C12 0.067(3) 0.052(3) 0.084(3) -0.014(3) -0.026(3) -0.010(2)
C13 0.055(3) 0.041(3) 0.051(3) -0.002(2) -0.019(2) -0.008(2)
C14 0.044(2) 0.033(2) 0.049(2) -0.0076(19) -0.0129(19) -0.0038(18)
C15 0.055(3) 0.038(2) 0.051(3) 0.003(2) -0.018(2) -0.012(2)
C16 0.044(2) 0.034(2) 0.060(3) 0.004(2) -0.014(2) -0.0111(19)
C17 0.057(3) 0.039(3) 0.056(3) -0.002(2) -0.005(2) -0.015(2)
C18 0.058(3) 0.032(2) 0.041(2) -0.0011(18) -0.012(2) -0.011(2)
C19 0.051(2) 0.031(2) 0.048(2) -0.0001(19) -0.017(2) -0.0074(18)
C20 0.052(3) 0.046(3) 0.070(3) -0.007(2) -0.018(2) -0.017(2)
C21 0.046(2) 0.044(3) 0.060(3) -0.006(2) -0.014(2) -0.013(2)
C22 0.050(3) 0.049(3) 0.063(3) -0.007(2) -0.015(2) -0.015(2)
C23 0.052(3) 0.041(3) 0.074(3) -0.011(2) -0.009(2) -0.014(2)
C24 0.052(3) 0.050(3) 0.058(3) 0.002(2) -0.009(2) -0.015(2)
C25 0.045(2) 0.057(3) 0.055(3) -0.011(2) -0.009(2) -0.016(2)
C26 0.053(3) 0.041(3) 0.061(3) -0.007(2) -0.014(2) -0.012(2)
C27 0.103(4) 0.083(4) 0.072(3) 0.015(3) -0.024(3) -0.062(3)
C28 0.130(5) 0.102(5) 0.154(6) -0.002(4) 0.002(4) -0.080(4)
C29 0.121(4) 0.041(3) 0.071(3) -0.005(3) -0.023(3) 0.004(3)
C30 0.161(6) 0.062(4) 0.119(5) 0.002(4) 0.000(4) -0.001(4)
C31 0.066(3) 0.043(3) 0.058(3) 0.009(2) -0.022(2) -0.014(2)
C32 0.093(4) 0.082(4) 0.055(3) 0.000(3) -0.011(3) -0.026(3)
C33 0.093(4) 0.059(3) 0.078(3) 0.000(3) -0.043(3) -0.008(3)
C34 0.062(4) 0.113(5) 0.131(5) -0.026(4) -0.023(4) 0.013(3)
C35 0.082(3) 0.062(3) 0.058(3) -0.003(2) -0.028(2) -0.024(2)
C36 0.126(5) 0.096(4) 0.063(3) -0.001(3) -0.043(3) -0.051(4)
C37 0.097(4) 0.132(5) 0.069(4) -0.027(4) -0.007(3) -0.053(4)
C38 0.130(6) 0.285(11) 0.130(7) -0.050(7) -0.002(5) -0.091(7)

loop_
_atom_type_symbol
_atom_type_description
_atom_type_scat_dispersion_real
_atom_type_scat_dispersion_imag
_atom_type_scat_source
C C 0.0033 0.0016 'International Tables Vol C Tables 4.2.6.8 and 6.1.1.4'
H H 0.0000 0.0000 'International Tables Vol C Tables 4.2.6.8 and 6.1.1.4'
N N 0.0061 0.0033 'International Tables Vol C Tables 4.2.6.8 and 6.1.1.4'
O O 0.0106 0.0060 'International Tables Vol C Tables 4.2.6.8 and 6.1.1.4'
Si Si 0.0817 0.0704 'International Tables Vol C Tables 4.2.6.8 and 6.1.1.4'

loop_
_geom_angle_atom_site_label_1
_geom_angle_atom_site_label_2
_geom_angle_atom_site_label_3
_geom_angle
C1 Si1 C27 109.20(19)
C1 Si1 C31 112.20(17)
C27 Si1 C31 106.8(2)
C29 Si1 C1 107.7(2)
C29 Si1 C27 114.3(2)
C29 Si1 C31 106.78(19)
C1 Si2 C37 111.7(2)
C33 Si2 C1 110.48(18)
C33 Si2 C35 107.4(2)
C33 Si2 C37 108.2(3)
C35 Si2 C1 111.07(18)
C35 Si2 C37 107.8(2)
C13 O1 C3 118.6(3)
C20 O7 C6 119.2(3)
O3 N1 O4 124.2(4)
O3 N1 C16 117.6(4)
O4 N1 C16 118.3(4)
O5 N2 O6 124.4(4)
O5 N2 C18 117.7(4)
O6 N2 C18 117.8(4)
O9 N3 C23 118.2(4)
O10 N3 O9 124.4(4)
O10 N3 C23 117.3(4)
O11 N4 O12 124.3(4)
O11 N4 C25 118.1(4)
O12 N4 C25 117.6(4)
Si1 C1 Si2 122.09(18)
C2 C1 Si1 115.1(3)
C2 C1 Si2 122.8(3)
C1 C2 H2 114.9
C1 C2 C3 130.2(3)
C3 C2 H2 114.9
O1 C3 C2 105.0(3)
O1 C3 H3 110.8
O1 C3 C4 107.0(3)
C2 C3 H3 110.8
C2 C3 C4 112.3(3)
C4 C3 H3 110.8
C3 C4 H4 106.8
C5 C4 C3 112.1(3)
C5 C4 H4 106.8
C7 C4 C3 110.6(3)
C7 C4 H4 106.8
C7 C4 C5 113.3(4)
C4 C5 H5A 108.6
C4 C5 H5B 108.6
H5A C5 H5B 107.6
C6 C5 C4 114.5(3)
C6 C5 H5A 108.6
C6 C5 H5B 108.6
O7 C6 C5 109.2(4)
O7 C6 H6A 109.8
O7 C6 H6B 109.8
C5 C6 H6A 109.8
C5 C6 H6B 109.8
H6A C6 H6B 108.3
C8 C7 C4 121.9(4)
C8 C7 C12 117.6(4)
C12 C7 C4 120.4(4)
C7 C8 H8 119.5
C7 C8 C9 121.1(5)
C9 C8 H8 119.5
C8 C9 H9 120.5
C10 C9 C8 119.0(6)
C10 C9 H9 120.5
C9 C10 H10 119.0
C11 C10 C9 121.9(6)
C11 C10 H10 119.0
C10 C11 H11 120.5
C10 C11 C12 119.0(6)
C12 C11 H11 120.5
C7 C12 C11 121.3(5)
C7 C12 H12 119.4
C11 C12 H12 119.4
O1 C13 C14 111.3(3)
O2 C13 O1 124.9(4)
O2 C13 C14 123.8(4)
C15 C14 C13 116.9(3)
C19 C14 C13 122.7(3)
C19 C14 C15 120.3(4)
C14 C15 H15 120.7
C16 C15 C14 118.5(3)
C16 C15 H15 120.7
C15 C16 N1 118.5(4)
C15 C16 C17 122.7(3)
C17 C16 N1 118.8(4)
C16 C17 H17 121.6
C18 C17 C16 116.9(4)
C18 C17 H17 121.6
C17 C18 N2 118.0(4)
C17 C18 C19 123.1(3)
C19 C18 N2 118.9(3)
C14 C19 H19 120.8
C18 C19 C14 118.5(3)
C18 C19 H19 120.8
O7 C20 C21 111.7(4)
O8 C20 O7 125.1(4)
O8 C20 C21 123.1(4)
C22 C21 C20 122.4(4)
C22 C21 C26 120.1(4)
C26 C21 C20 117.5(4)
C21 C22 H22 120.8
C21 C22 C23 118.5(4)
C23 C22 H22 120.8
C22 C23 N3 118.2(4)
C24 C23 N3 118.5(4)
C24 C23 C22 123.3(4)
C23 C24 H24 121.8
C23 C24 C25 116.4(4)
C25 C24 H24 121.8
C24 C25 N4 118.4(4)
C24 C25 C26 122.8(4)
C26 C25 N4 118.8(4)
C21 C26 H26 120.6
C25 C26 C21 118.9(4)
C25 C26 H26 120.6
Si1 C27 H27A 108.3
Si1 C27 H27B 108.3
H27A C27 H27B 107.4
C28 C27 Si1 116.0(4)
C28 C27 H27A 108.3
C28 C27 H27B 108.3
C27 C28 H28A 109.5
C27 C28 H28B 109.5
C27 C28 H28C 109.5
H28A C28 H28B 109.5
H28A C28 H28C 109.5
H28B C28 H28C 109.5
Si1 C29 H29A 107.6
Si1 C29 H29B 107.6
H29A C29 H29B 107.0
C30 C29 Si1 119.0(5)
C30 C29 H29A 107.6
C30 C29 H29B 107.6
C29 C30 H30A 109.5
C29 C30 H30B 109.5
C29 C30 H30C 109.5
H30A C30 H30B 109.5
H30A C30 H30C 109.5
H30B C30 H30C 109.5
Si1 C31 H31A 108.3
Si1 C31 H31B 108.3
H31A C31 H31B 107.4
C32 C31 Si1 116.1(3)
C32 C31 H31A 108.3
C32 C31 H31B 108.3
C31 C32 H32A 109.5
C31 C32 H32B 109.5
C31 C32 H32C 109.5
H32A C32 H32B 109.5
H32A C32 H32C 109.5
H32B C32 H32C 109.5
Si2 C33 H33A 108.3
Si2 C33 H33B 108.3
H33A C33 H33B 107.4
C34 C33 Si2 116.1(4)
C34 C33 H33A 108.3
C34 C33 H33B 108.3
C33 C34 H34A 109.5
C33 C34 H34B 109.5
C33 C34 H34C 109.5
H34A C34 H34B 109.5
H34A C34 H34C 109.5
H34B C34 H34C 109.5
Si2 C35 H35A 108.5
Si2 C35 H35B 108.5
H35A C35 H35B 107.5
C36 C35 Si2 115.0(3)
C36 C35 H35A 108.5
C36 C35 H35B 108.5
C35 C36 H36A 109.5
C35 C36 H36B 109.5
C35 C36 H36C 109.5
H36A C36 H36B 109.5
H36A C36 H36C 109.5
H36B C36 H36C 109.5
Si2 C37 H37A 109.3
Si2 C37 H37B 109.3
H37A C37 H37B 108.0
C38 C37 Si2 111.6(5)
C38 C37 H37A 109.3
C38 C37 H37B 109.3
C37 C38 H38A 109.5
C37 C38 H38B 109.5
C37 C38 H38C 109.5
H38A C38 H38B 109.5
H38A C38 H38C 109.5
H38B C38 H38C 109.5

loop_
_geom_bond_atom_site_label_1
_geom_bond_atom_site_label_2
_geom_bond_distance
Si1 C1 1.886(4)
Si1 C27 1.888(5)
Si1 C29 1.870(5)
Si1 C31 1.887(4)
Si2 C1 1.898(4)
Si2 C33 1.851(4)
Si2 C35 1.860(4)
Si2 C37 1.895(6)
O1 C3 1.479(4)
O1 C13 1.339(4)
O2 C13 1.200(5)
O3 N1 1.209(5)
O4 N1 1.220(5)
O5 N2 1.217(4)
O6 N2 1.218(4)
O7 C6 1.455(5)
O7 C20 1.317(4)
O8 C20 1.199(5)
O9 N3 1.207(4)
O10 N3 1.206(4)
O11 N4 1.209(4)
O12 N4 1.223(5)
N1 C16 1.474(5)
N2 C18 1.477(5)
N3 C23 1.473(5)
N4 C25 1.473(5)
C1 C2 1.343(4)
C2 H2 0.9300
C2 C3 1.496(5)
C3 H3 0.9800
C3 C4 1.537(5)
C4 H4 0.9800
C4 C5 1.533(5)
C4 C7 1.511(5)
C5 H5A 0.9700
C5 H5B 0.9700
C5 C6 1.506(5)
C6 H6A 0.9700
C6 H6B 0.9700
C7 C8 1.381(6)
C7 C12 1.388(6)
C8 H8 0.9300
C8 C9 1.405(7)
C9 H9 0.9300
C9 C10 1.360(8)
C10 H10 0.9300
C10 C11 1.350(8)
C11 H11 0.9300
C11 C12 1.402(7)
C12 H12 0.9300
C13 C14 1.490(5)
C14 C15 1.389(5)
C14 C19 1.386(5)
C15 H15 0.9300
C15 C16 1.372(5)
C16 C17 1.379(5)
C17 H17 0.9300
C17 C18 1.370(5)
C18 C19 1.370(5)
C19 H19 0.9300
C20 C21 1.491(6)
C21 C22 1.386(5)
C21 C26 1.386(5)
C22 H22 0.9300
C22 C23 1.387(6)
C23 C24 1.372(5)
C24 H24 0.9300
C24 C25 1.380(6)
C25 C26 1.384(5)
C26 H26 0.9300
C27 H27A 0.9700
C27 H27B 0.9700
C27 C28 1.511(7)
C28 H28A 0.9600
C28 H28B 0.9600
C28 H28C 0.9600
C29 H29A 0.9700
C29 H29B 0.9700
C29 C30 1.467(7)
C30 H30A 0.9600
C30 H30B 0.9600
C30 H30C 0.9600
C31 H31A 0.9700
C31 H31B 0.9700
C31 C32 1.525(6)
C32 H32A 0.9600
C32 H32B 0.9600
C32 H32C 0.9600
C33 H33A 0.9700
C33 H33B 0.9700
C33 C34 1.521(7)
C34 H34A 0.9600
C34 H34B 0.9600
C34 H34C 0.9600
C35 H35A 0.9700
C35 H35B 0.9700
C35 C36 1.534(5)
C36 H36A 0.9600
C36 H36B 0.9600
C36 H36C 0.9600
C37 H37A 0.9700
C37 H37B 0.9700
C37 C38 1.477(8)
C38 H38A 0.9600
C38 H38B 0.9600
C38 H38C 0.9600

loop_
_geom_torsion_atom_site_label_1
_geom_torsion_atom_site_label_2
_geom_torsion_atom_site_label_3
_geom_torsion_atom_site_label_4
_geom_torsion
Si1 C1 C2 C3 -177.9(3)
Si2 C1 C2 C3 0.1(6)
O1 C3 C4 C5 52.4(4)
O1 C3 C4 C7 179.9(3)
O1 C13 C14 C15 151.6(3)
O1 C13 C14 C19 -30.5(5)
O2 C13 C14 C15 -27.7(6)
O2 C13 C14 C19 150.2(4)
O3 N1 C16 C15 13.7(7)
O3 N1 C16 C17 -167.7(5)
O4 N1 C16 C15 -165.8(4)
O4 N1 C16 C17 12.8(6)
O5 N2 C18 C17 -10.5(6)
O5 N2 C18 C19 169.2(4)
O6 N2 C18 C17 168.9(4)
O6 N2 C18 C19 -11.4(6)
O7 C20 C21 C22 2.5(6)
O7 C20 C21 C26 -175.7(4)
O8 C20 C21 C22 -175.2(4)
O8 C20 C21 C26 6.6(7)
O9 N3 C23 C22 2.7(7)
O9 N3 C23 C24 -176.2(5)
O10 N3 C23 C22 -173.2(5)
O10 N3 C23 C24 7.9(7)
O11 N4 C25 C24 -6.8(6)
O11 N4 C25 C26 174.6(4)
O12 N4 C25 C24 173.2(4)
O12 N4 C25 C26 -5.4(6)
N1 C16 C17 C18 -178.9(4)
N2 C18 C19 C14 177.5(3)
N3 C23 C24 C25 179.5(4)
N4 C25 C26 C21 178.7(4)
C1 Si1 C27 C28 -179.4(4)
C1 Si1 C29 C30 -177.3(4)
C1 Si1 C31 C32 -71.4(4)
C1 Si2 C33 C34 44.2(4)
C1 Si2 C35 C36 169.2(3)
C1 Si2 C37 C38 -62.4(5)
C1 C2 C3 O1 -108.8(4)
C1 C2 C3 C4 135.3(4)
C2 C3 C4 C5 167.2(3)
C2 C3 C4 C7 -65.3(4)
C3 O1 C13 O2 0.7(6)
C3 O1 C13 C14 -178.6(3)
C3 C4 C5 C6 173.2(3)
C3 C4 C7 C8 -84.1(5)
C3 C4 C7 C12 96.8(4)
C4 C5 C6 O7 42.9(5)
C4 C7 C8 C9 -178.6(4)
C4 C7 C12 C11 179.3(4)
C5 C4 C7 C8 42.7(5)
C5 C4 C7 C12 -136.3(4)
C6 O7 C20 O8 -7.5(7)
C6 O7 C20 C21 174.9(4)
C7 C4 C5 C6 47.2(5)
C7 C8 C9 C10 -0.4(8)
C8 C7 C12 C11 0.2(6)
C8 C9 C10 C11 -0.3(9)
C9 C10 C11 C12 0.9(9)
C10 C11 C12 C7 -0.9(8)
C12 C7 C8 C9 0.4(6)
C13 O1 C3 C2 133.7(3)
C13 O1 C3 C4 -106.7(3)
C13 C14 C15 C16 179.2(4)
C13 C14 C19 C18 -177.0(4)
C14 C15 C16 N1 177.0(4)
C14 C15 C16 C17 -1.5(6)
C15 C14 C19 C18 0.8(6)
C15 C16 C17 C18 -0.4(6)
C16 C17 C18 N2 -177.7(4)
C16 C17 C18 C19 2.7(6)
C17 C18 C19 C14 -2.9(6)
C19 C14 C15 C16 1.3(6)
C20 O7 C6 C5 133.8(4)
C20 C21 C22 C23 -178.4(4)
C20 C21 C26 C25 178.5(4)
C21 C22 C23 N3 -179.1(4)
C21 C22 C23 C24 -0.3(7)
C22 C21 C26 C25 0.3(6)
C22 C23 C24 C25 0.8(7)
C23 C24 C25 N4 -179.2(4)
C23 C24 C25 C26 -0.7(7)
C24 C25 C26 C21 0.2(7)
C26 C21 C22 C23 -0.2(6)
C27 Si1 C1 Si2 58.0(3)
C27 Si1 C1 C2 -124.1(3)
C27 Si1 C29 C30 61.2(5)
C27 Si1 C31 C32 48.2(4)
C29 Si1 C1 Si2 -66.6(3)
C29 Si1 C1 C2 111.3(3)
C29 Si1 C27 C28 -58.8(5)
C29 Si1 C31 C32 170.8(4)
C31 Si1 C1 Si2 176.2(2)
C31 Si1 C1 C2 -5.9(3)
C31 Si1 C27 C28 59.1(5)
C31 Si1 C29 C30 -56.6(5)
C33 Si2 C1 Si1 -121.1(3)
C33 Si2 C1 C2 61.1(4)
C33 Si2 C35 C36 -69.9(4)
C33 Si2 C37 C38 175.8(4)
C35 Si2 C1 Si1 -2.0(3)
C35 Si2 C1 C2 -179.8(3)
C35 Si2 C33 C34 -77.1(4)
C35 Si2 C37 C38 59.9(5)
C37 Si2 C1 Si1 118.4(3)
C37 Si2 C1 C2 -59.4(4)
C37 Si2 C33 C34 166.8(4)
C37 Si2 C35 C36 46.4(4)
